data_1513204
loop_
_publ_author_name
'Yong-Joo Kim'
'Hyun-Kyung Kim'
'Jung-Hyun Lee'
'Zhen Nu Zheng'
'Soon W. Lee'

_publ_section_title
;
 Synthesis and structures of n1-allenyl and/or -propargyl Pd(II) complexes
 and their reactivity toward trimethylsilyl pseudohalides, organic thiols,
 and N-heterocyclic carbene ligands
;
_journal_name_full
;
Inorganica Chimica Acta
;
_journal_page_first 54
_journal_page_last 63
_journal_paper_doi 10.1016/j.ica.2012.12.011
_journal_volume 398
_journal_year 2013
_chemical_formula_moiety 'C39 H52 Cl N2 P Pd'
_chemical_formula_sum 'C39 H52 Cl N2 P Pd'
_chemical_formula_weight 721.65
_space_group_IT_number 14
_symmetry_cell_setting monoclinic
_symmetry_space_group_name_Hall '-P 2yn'
_symmetry_space_group_name_H-M 'P 1 21/n 1'
_atom_sites_solution_hydrogens geom
_atom_sites_solution_primary direct
_atom_sites_solution_secondary difmap
_cell_angle_alpha 90.00
_cell_angle_beta 98.6010(10)
_cell_angle_gamma 90.00
_cell_formula_units_Z 4
_cell_length_a 12.7346(3)
_cell_length_b 15.8979(3)
_cell_length_c 19.2990(4)
_cell_measurement_reflns_used 9464
_cell_measurement_temperature 296(2)
_cell_measurement_theta_max 27.20
_cell_measurement_theta_min 2.43
_cell_volume 3863.21(14)
_computing_cell_refinement 'Bruker SAINT'
_computing_data_collection 'Bruker APEX2'
_computing_data_reduction 'Bruker SAINT'
_computing_molecular_graphics 'Bruker SHELXTL'
_computing_publication_material 'Bruker SHELXTL'
_computing_structure_refinement 'SHELXL-97 (Sheldrick, 2008)'
_computing_structure_solution 'SHELXS-97 (Sheldrick, 2008)'
_diffrn_ambient_temperature 296(2)
_diffrn_measured_fraction_theta_full 0.989
_diffrn_measured_fraction_theta_max 0.989
_diffrn_measurement_device_type 'Bruker APEX-II CCD'
_diffrn_measurement_method '\f and \w scans'
_diffrn_radiation_monochromator graphite
_diffrn_radiation_source 'sealed tube'
_diffrn_radiation_type MoK\a
_diffrn_radiation_wavelength 0.71073
_diffrn_reflns_av_R_equivalents 0.0437
_diffrn_reflns_av_sigmaI/netI 0.0316
_diffrn_reflns_limit_h_max 16
_diffrn_reflns_limit_h_min -16
_diffrn_reflns_limit_k_max 21
_diffrn_reflns_limit_k_min -21
_diffrn_reflns_limit_l_max 24
_diffrn_reflns_limit_l_min -25
_diffrn_reflns_number 99016
_diffrn_reflns_theta_full 28.39
_diffrn_reflns_theta_max 28.39
_diffrn_reflns_theta_min 1.67
_exptl_absorpt_coefficient_mu 0.618
_exptl_absorpt_correction_T_max 0.9185
_exptl_absorpt_correction_T_min 0.8460
_exptl_absorpt_correction_type multi-scan
_exptl_absorpt_process_details '(SADABS; Sheldrick, 1996)'
_exptl_crystal_colour colourless
_exptl_crystal_density_diffrn 1.241
_exptl_crystal_density_method 'not measured'
_exptl_crystal_description BLOCK
_exptl_crystal_F_000 1512
_exptl_crystal_size_max 0.28
_exptl_crystal_size_mid 0.24
_exptl_crystal_size_min 0.14
_refine_diff_density_max 0.515
_refine_diff_density_min -0.513
_refine_diff_density_rms 0.052
_refine_ls_extinction_method none
_refine_ls_goodness_of_fit_ref 1.029
_refine_ls_hydrogen_treatment constr
_refine_ls_matrix_type full
_refine_ls_number_parameters 397
_refine_ls_number_reflns 9593
_refine_ls_number_restraints 0
_refine_ls_restrained_S_all 1.029
_refine_ls_R_factor_all 0.0560
_refine_ls_R_factor_gt 0.0336
_refine_ls_shift/su_max 0.002
_refine_ls_shift/su_mean 0.000
_refine_ls_structure_factor_coef Fsqd
_refine_ls_weighting_details 'calc w=1/[\s^2^(Fo^2^)+(0.0370P)^2^+0.9706P] where P=(Fo^2^+2Fc^2^)/3'
_refine_ls_weighting_scheme calc
_refine_ls_wR_factor_gt 0.0733
_refine_ls_wR_factor_ref 0.0821
_reflns_number_gt 7070
_reflns_number_total 9593
_reflns_threshold_expression >2sigma(I)
_cod_data_source_file ICA-2013-398-54-63-5.cif
_cod_data_source_block abs-p21n
_cod_original_sg_symbol_H-M 'P 21/n  '
_cod_database_code 1513204

loop_
_symmetry_equiv_pos_as_xyz
'x, y, z'
'-x+1/2, y+1/2, -z+1/2'
'-x, -y, -z'
'x-1/2, -y-1/2, z-1/2'

loop_
_atom_site_label
_atom_site_type_symbol
_atom_site_fract_x
_atom_site_fract_y
_atom_site_fract_z
_atom_site_U_iso_or_equiv
_atom_site_adp_type
_atom_site_occupancy
_atom_site_symmetry_multiplicity
_atom_site_calc_flag
_atom_site_refinement_flags
Pd1 Pd 0.898720(12) 0.766198(10) 0.129823(8) 0.03811(6) Uani 1 1 d .
Cl1 Cl 0.76626(5) 0.67865(4) 0.17094(4) 0.06409(17) Uani 1 1 d .
P1 P 0.88047(6) 0.68201(4) 0.03276(3) 0.06158(18) Uani 1 1 d .
N1 N 0.83069(12) 0.91230(10) 0.21439(8) 0.0389(4) Uani 1 1 d .
N2 N 0.98383(12) 0.87078(10) 0.26319(8) 0.0373(4) Uani 1 1 d .
C1 C 0.90555(15) 0.85258(11) 0.20934(10) 0.0353(4) Uani 1 1 d .
C2 C 0.86186(17) 0.96653(13) 0.26976(11) 0.0472(5) Uani 1 1 d .
H2 H 0.8239 1.0123 0.2830 0.057 Uiso 1 1 calc R
C3 C 0.95766(17) 0.94006(13) 0.30060(11) 0.0458(5) Uani 1 1 d .
H3 H 0.9986 0.9638 0.3397 0.055 Uiso 1 1 calc R
C4 C 0.72776(16) 0.91281(12) 0.17121(11) 0.0403(5) Uani 1 1 d .
C5 C 0.71878(19) 0.94502(14) 0.10313(12) 0.0507(5) Uani 1 1 d .
C6 C 0.6185(2) 0.93980(17) 0.06264(13) 0.0656(7) Uani 1 1 d .
H6 H 0.6096 0.9591 0.0166 0.079 Uiso 1 1 calc R
C7 C 0.5337(2) 0.90733(18) 0.08865(15) 0.0714(8) Uani 1 1 d .
H7 H 0.4678 0.9047 0.0604 0.086 Uiso 1 1 calc R
C8 C 0.54482(18) 0.87839(15) 0.15647(14) 0.0590(6) Uani 1 1 d .
H8 H 0.4858 0.8573 0.1738 0.071 Uiso 1 1 calc R
C9 C 0.64182(16) 0.87994(13) 0.19946(11) 0.0456(5) Uani 1 1 d .
C10 C 0.8112(2) 0.98576(16) 0.07503(14) 0.0665(7) Uani 1 1 d .
H10 H 0.8768 0.9629 0.1013 0.080 Uiso 1 1 calc R
C11 C 0.8122(3) 0.9675(3) -0.00204(16) 0.1144(14) Uani 1 1 d .
H11A H 0.8725 0.9944 -0.0170 0.172 Uiso 1 1 calc R
H11B H 0.7482 0.9886 -0.0290 0.172 Uiso 1 1 calc R
H11C H 0.8165 0.9078 -0.0089 0.172 Uiso 1 1 calc R
C12 C 0.8109(3) 1.0801(2) 0.0877(3) 0.1307(16) Uani 1 1 d .
H12A H 0.8699 1.1053 0.0699 0.196 Uiso 1 1 calc R
H12B H 0.8168 1.0908 0.1371 0.196 Uiso 1 1 calc R
H12C H 0.7458 1.1038 0.0642 0.196 Uiso 1 1 calc R
C13 C 0.65091(19) 0.84999(16) 0.27455(13) 0.0577(6) Uani 1 1 d .
H13 H 0.7263 0.8408 0.2919 0.069 Uiso 1 1 calc R
C14 C 0.5925(3) 0.76774(17) 0.28255(17) 0.0777(9) Uani 1 1 d .
H14A H 0.6017 0.7520 0.3311 0.117 Uiso 1 1 calc R
H14B H 0.6208 0.7245 0.2560 0.117 Uiso 1 1 calc R
H14C H 0.5183 0.7750 0.2656 0.117 Uiso 1 1 calc R
C15 C 0.6108(3) 0.91807(19) 0.31972(15) 0.0812(8) Uani 1 1 d .
H15A H 0.6178 0.8990 0.3674 0.122 Uiso 1 1 calc R
H15B H 0.5376 0.9297 0.3027 0.122 Uiso 1 1 calc R
H15C H 0.6520 0.9683 0.3175 0.122 Uiso 1 1 calc R
C16 C 1.08127(15) 0.82335(12) 0.27909(10) 0.0381(4) Uani 1 1 d .
C17 C 1.07586(18) 0.74162(13) 0.30515(12) 0.0465(5) Uani 1 1 d .
C18 C 1.1705(2) 0.69684(15) 0.31657(14) 0.0619(6) Uani 1 1 d .
H18 H 1.1698 0.6420 0.3332 0.074 Uiso 1 1 calc R
C19 C 1.2646(2) 0.73060(17) 0.30417(15) 0.0665(7) Uani 1 1 d .
H19 H 1.3262 0.6983 0.3111 0.080 Uiso 1 1 calc R
C20 C 1.26802(18) 0.81143(16) 0.28160(13) 0.0564(6) Uani 1 1 d .
H20 H 1.3329 0.8344 0.2748 0.068 Uiso 1 1 calc R
C21 C 1.17664(16) 0.86083(13) 0.26834(11) 0.0434(5) Uani 1 1 d .
C22 C 0.9742(2) 0.70406(15) 0.32383(14) 0.0606(6) Uani 1 1 d .
H22 H 0.9148 0.7288 0.2923 0.073 Uiso 1 1 calc R
C23 C 0.9617(4) 0.7296(3) 0.3988(2) 0.1251(16) Uani 1 1 d .
H23A H 0.8972 0.7062 0.4105 0.188 Uiso 1 1 calc R
H23B H 0.9592 0.7898 0.4020 0.188 Uiso 1 1 calc R
H23C H 1.0210 0.7088 0.4308 0.188 Uiso 1 1 calc R
C24 C 0.9671(3) 0.61009(18) 0.3151(2) 0.1098(13) Uani 1 1 d .
H24A H 0.9010 0.5906 0.3274 0.165 Uiso 1 1 calc R
H24B H 1.0249 0.5840 0.3451 0.165 Uiso 1 1 calc R
H24C H 0.9709 0.5957 0.2672 0.165 Uiso 1 1 calc R
C25 C 1.18589(18) 0.95065(14) 0.24457(12) 0.0528(6) Uani 1 1 d .
H25 H 1.1140 0.9717 0.2285 0.063 Uiso 1 1 calc R
C26 C 1.2497(2) 0.95902(19) 0.18380(14) 0.0751(8) Uani 1 1 d .
H26A H 1.2527 1.0171 0.1706 0.113 Uiso 1 1 calc R
H26B H 1.2161 0.9269 0.1445 0.113 Uiso 1 1 calc R
H26C H 1.3205 0.9383 0.1981 0.113 Uiso 1 1 calc R
C27 C 1.2354(2) 1.00567(17) 0.30610(15) 0.0764(8) Uani 1 1 d .
H27A H 1.2398 1.0627 0.2905 0.115 Uiso 1 1 calc R
H27B H 1.3053 0.9854 0.3236 0.115 Uiso 1 1 calc R
H27C H 1.1920 1.0034 0.3427 0.115 Uiso 1 1 calc R
C28 C 1.02044(17) 0.83182(13) 0.09395(12) 0.0470(5) Uani 1 1 d .
H28A H 0.9950 0.8547 0.0479 0.056 Uiso 1 1 calc R
H28B H 1.0418 0.8785 0.1253 0.056 Uiso 1 1 calc R
C29 C 1.11007(19) 0.77892(14) 0.09000(12) 0.0514(5) Uani 1 1 d .
C30 C 1.1855(2) 0.73543(16) 0.08382(14) 0.0576(6) Uani 1 1 d .
C31 C 1.27625(18) 0.68732(15) 0.07188(13) 0.0551(6) Uani 1 1 d .
C32 C 1.2697(2) 0.6310(2) 0.01710(16) 0.0864(9) Uani 1 1 d .
H32 H 1.2047 0.6225 -0.0111 0.104 Uiso 1 1 calc R
C33 C 1.3571(3) 0.5871(2) 0.00325(19) 0.1003(11) Uani 1 1 d .
H33 H 1.3507 0.5489 -0.0336 0.120 Uiso 1 1 calc R
C34 C 1.4530(3) 0.5994(2) 0.0435(2) 0.0887(10) Uani 1 1 d .
H34 H 1.5127 0.5709 0.0334 0.106 Uiso 1 1 calc R
C35 C 1.4610(2) 0.6531(2) 0.0981(2) 0.0908(10) Uani 1 1 d .
H35 H 1.5264 0.6614 0.1260 0.109 Uiso 1 1 calc R
C36 C 1.3725(2) 0.69607(19) 0.11294(16) 0.0747(8) Uani 1 1 d .
H36 H 1.3787 0.7316 0.1516 0.090 Uiso 1 1 calc R
C37 C 0.9435(3) 0.7093(2) -0.04216(14) 0.0898(10) Uani 1 1 d .
H37A H 0.9225 0.7651 -0.0576 0.135 Uiso 1 1 calc R
H37B H 0.9221 0.6701 -0.0794 0.135 Uiso 1 1 calc R
H37C H 1.0192 0.7073 -0.0293 0.135 Uiso 1 1 calc R
C38 C 0.9281(5) 0.5777(2) 0.0521(2) 0.157(2) Uani 1 1 d .
H38A H 1.0009 0.5800 0.0741 0.236 Uiso 1 1 calc R
H38B H 0.9232 0.5459 0.0094 0.236 Uiso 1 1 calc R
H38C H 0.8859 0.5512 0.0831 0.236 Uiso 1 1 calc R
C39 C 0.7435(3) 0.6706(3) -0.0081(2) 0.1366(19) Uani 1 1 d .
H39A H 0.7136 0.7251 -0.0197 0.205 Uiso 1 1 calc R
H39B H 0.7037 0.6429 0.0237 0.205 Uiso 1 1 calc R
H39C H 0.7407 0.6377 -0.0500 0.205 Uiso 1 1 calc R

loop_
_atom_site_aniso_label
_atom_site_aniso_U_11
_atom_site_aniso_U_22
_atom_site_aniso_U_33
_atom_site_aniso_U_23
_atom_site_aniso_U_13
_atom_site_aniso_U_12
Pd1 0.03507(9) 0.03897(9) 0.04102(10) -0.00526(6) 0.00809(6) 0.00225(6)
Cl1 0.0577(4) 0.0640(4) 0.0743(4) -0.0093(3) 0.0221(3) -0.0155(3)
P1 0.0645(4) 0.0683(4) 0.0540(4) -0.0217(3) 0.0157(3) -0.0061(3)
N1 0.0364(9) 0.0387(9) 0.0423(10) -0.0030(7) 0.0083(7) 0.0054(7)
N2 0.0370(9) 0.0347(8) 0.0407(9) -0.0032(7) 0.0072(7) 0.0018(6)
C1 0.0328(10) 0.0347(10) 0.0400(11) 0.0010(8) 0.0104(8) 0.0010(7)
C2 0.0467(12) 0.0430(12) 0.0527(13) -0.0121(10) 0.0096(10) 0.0040(9)
C3 0.0454(12) 0.0438(12) 0.0487(13) -0.0118(9) 0.0087(10) 0.0006(9)
C4 0.0391(11) 0.0359(10) 0.0450(12) -0.0022(8) 0.0036(9) 0.0090(8)
C5 0.0590(14) 0.0445(12) 0.0490(13) 0.0050(10) 0.0092(11) 0.0151(10)
C6 0.0730(18) 0.0698(17) 0.0498(15) 0.0074(12) -0.0049(13) 0.0186(14)
C7 0.0571(17) 0.0728(18) 0.076(2) -0.0020(14) -0.0163(14) 0.0095(13)
C8 0.0407(13) 0.0580(14) 0.0765(18) 0.0009(12) 0.0028(12) 0.0040(10)
C9 0.0409(12) 0.0428(11) 0.0532(13) 0.0007(9) 0.0074(10) 0.0069(9)
C10 0.0740(18) 0.0658(16) 0.0649(16) 0.0217(13) 0.0272(14) 0.0167(13)
C11 0.111(3) 0.172(4) 0.067(2) 0.037(2) 0.036(2) 0.038(3)
C12 0.135(3) 0.069(2) 0.208(5) 0.020(3) 0.092(3) -0.007(2)
C13 0.0460(13) 0.0683(15) 0.0613(15) 0.0114(12) 0.0161(11) 0.0067(11)
C14 0.081(2) 0.0705(18) 0.091(2) 0.0173(15) 0.0421(18) 0.0066(14)
C15 0.096(2) 0.087(2) 0.0646(18) -0.0058(15) 0.0258(16) -0.0050(17)
C16 0.0357(10) 0.0398(10) 0.0380(11) -0.0034(8) 0.0026(8) 0.0028(8)
C17 0.0480(13) 0.0386(11) 0.0512(13) -0.0004(9) 0.0021(10) -0.0006(9)
C18 0.0641(16) 0.0438(13) 0.0745(17) 0.0041(12) -0.0008(13) 0.0115(11)
C19 0.0476(15) 0.0670(17) 0.082(2) -0.0063(14) -0.0008(13) 0.0199(12)
C20 0.0354(12) 0.0696(17) 0.0639(16) -0.0086(12) 0.0069(11) 0.0005(10)
C21 0.0396(11) 0.0486(12) 0.0422(12) -0.0051(9) 0.0068(9) -0.0033(9)
C22 0.0584(15) 0.0508(13) 0.0709(17) 0.0121(12) 0.0041(13) -0.0107(11)
C23 0.118(3) 0.174(4) 0.093(3) -0.010(3) 0.048(3) -0.062(3)
C24 0.100(3) 0.0517(18) 0.177(4) 0.016(2) 0.018(3) -0.0189(16)
C25 0.0470(13) 0.0525(13) 0.0606(15) 0.0010(11) 0.0130(11) -0.0103(10)
C26 0.0772(19) 0.0802(19) 0.0725(18) -0.0014(14) 0.0259(15) -0.0309(15)
C27 0.091(2) 0.0626(17) 0.0766(19) -0.0140(14) 0.0151(16) -0.0219(15)
C28 0.0456(12) 0.0485(12) 0.0500(13) -0.0008(10) 0.0171(10) -0.0002(9)
C29 0.0471(13) 0.0568(14) 0.0523(14) -0.0053(10) 0.0136(11) -0.0067(10)
C30 0.0488(14) 0.0661(15) 0.0593(16) -0.0090(12) 0.0119(12) -0.0015(11)
C31 0.0460(13) 0.0560(14) 0.0655(16) -0.0051(11) 0.0157(12) 0.0002(10)
C32 0.0674(19) 0.107(2) 0.082(2) -0.0354(18) 0.0038(16) 0.0155(16)
C33 0.092(3) 0.106(3) 0.107(3) -0.034(2) 0.026(2) 0.027(2)
C34 0.070(2) 0.079(2) 0.124(3) -0.001(2) 0.038(2) 0.0214(16)
C35 0.0456(16) 0.087(2) 0.138(3) -0.007(2) 0.0068(17) 0.0024(14)
C36 0.0506(15) 0.0754(18) 0.097(2) -0.0223(16) 0.0065(15) -0.0030(13)
C37 0.074(2) 0.145(3) 0.0513(17) -0.0249(18) 0.0128(15) -0.0055(19)
C38 0.293(7) 0.067(2) 0.129(3) -0.022(2) 0.087(4) 0.039(3)
C39 0.082(2) 0.234(6) 0.094(3) -0.061(3) 0.013(2) -0.062(3)

loop_
_atom_type_symbol
_atom_type_description
_atom_type_scat_dispersion_real
_atom_type_scat_dispersion_imag
_atom_type_scat_source
C C 0.0033 0.0016 'International Tables Vol C Tables 4.2.6.8 and 6.1.1.4'
H H 0.0000 0.0000 'International Tables Vol C Tables 4.2.6.8 and 6.1.1.4'
N N 0.0061 0.0033 'International Tables Vol C Tables 4.2.6.8 and 6.1.1.4'
P P 0.1023 0.0942 'International Tables Vol C Tables 4.2.6.8 and 6.1.1.4'
Cl Cl 0.1484 0.1585 'International Tables Vol C Tables 4.2.6.8 and 6.1.1.4'
Pd Pd -0.9988 1.0072 'International Tables Vol C Tables 4.2.6.8 and 6.1.1.4'

loop_
_geom_angle_atom_site_label_1
_geom_angle_atom_site_label_2
_geom_angle_atom_site_label_3
_geom_angle
C1 Pd1 C28 87.86(8)
C1 Pd1 P1 173.12(6)
C28 Pd1 P1 90.60(6)
C1 Pd1 Cl1 95.38(5)
C28 Pd1 Cl1 174.91(6)
P1 Pd1 Cl1 86.63(2)
C38 P1 C37 102.25(18)
C38 P1 C39 105.8(3)
C37 P1 C39 100.91(17)
C38 P1 Pd1 112.51(14)
C37 P1 Pd1 120.80(11)
C39 P1 Pd1 112.87(13)
C1 N1 C2 111.54(16)
C1 N1 C4 123.24(16)
C2 N1 C4 124.94(16)
C1 N2 C3 111.21(16)
C1 N2 C16 124.02(15)
C3 N2 C16 124.77(16)
N2 C1 N1 103.80(16)
N2 C1 Pd1 131.20(13)
N1 C1 Pd1 124.72(14)
C3 C2 N1 106.49(18)
C3 C2 H2 126.8
N1 C2 H2 126.8
C2 C3 N2 106.96(18)
C2 C3 H3 126.5
N2 C3 H3 126.5
C9 C4 C5 123.1(2)
C9 C4 N1 118.01(18)
C5 C4 N1 118.93(19)
C6 C5 C4 116.3(2)
C6 C5 C10 121.3(2)
C4 C5 C10 122.3(2)
C7 C6 C5 121.8(2)
C7 C6 H6 119.1
C5 C6 H6 119.1
C6 C7 C8 120.3(2)
C6 C7 H7 119.9
C8 C7 H7 119.9
C7 C8 C9 121.4(2)
C7 C8 H8 119.3
C9 C8 H8 119.3
C8 C9 C4 117.1(2)
C8 C9 C13 120.2(2)
C4 C9 C13 122.68(19)
C5 C10 C11 113.0(3)
C5 C10 C12 110.1(2)
C11 C10 C12 110.4(3)
C5 C10 H10 107.7
C11 C10 H10 107.7
C12 C10 H10 107.7
C10 C11 H11A 109.5
C10 C11 H11B 109.5
H11A C11 H11B 109.5
C10 C11 H11C 109.5
H11A C11 H11C 109.5
H11B C11 H11C 109.5
C10 C12 H12A 109.5
C10 C12 H12B 109.5
H12A C12 H12B 109.5
C10 C12 H12C 109.5
H12A C12 H12C 109.5
H12B C12 H12C 109.5
C9 C13 C14 113.5(2)
C9 C13 C15 109.9(2)
C14 C13 C15 110.0(2)
C9 C13 H13 107.8
C14 C13 H13 107.8
C15 C13 H13 107.8
C13 C14 H14A 109.5
C13 C14 H14B 109.5
H14A C14 H14B 109.5
C13 C14 H14C 109.5
H14A C14 H14C 109.5
H14B C14 H14C 109.5
C13 C15 H15A 109.5
C13 C15 H15B 109.5
H15A C15 H15B 109.5
C13 C15 H15C 109.5
H15A C15 H15C 109.5
H15B C15 H15C 109.5
C21 C16 C17 122.73(19)
C21 C16 N2 118.96(17)
C17 C16 N2 118.30(18)
C18 C17 C16 116.4(2)
C18 C17 C22 120.8(2)
C16 C17 C22 122.7(2)
C19 C18 C17 122.3(2)
C19 C18 H18 118.9
C17 C18 H18 118.9
C20 C19 C18 119.9(2)
C20 C19 H19 120.0
C18 C19 H19 120.0
C19 C20 C21 121.7(2)
C19 C20 H20 119.2
C21 C20 H20 119.2
C20 C21 C16 116.9(2)
C20 C21 C25 119.2(2)
C16 C21 C25 123.92(19)
C24 C22 C17 113.8(2)
C24 C22 C23 110.9(3)
C17 C22 C23 109.4(2)
C24 C22 H22 107.5
C17 C22 H22 107.5
C23 C22 H22 107.5
C22 C23 H23A 109.5
C22 C23 H23B 109.5
H23A C23 H23B 109.5
C22 C23 H23C 109.5
H23A C23 H23C 109.5
H23B C23 H23C 109.5
C22 C24 H24A 109.5
C22 C24 H24B 109.5
H24A C24 H24B 109.5
C22 C24 H24C 109.5
H24A C24 H24C 109.5
H24B C24 H24C 109.5
C21 C25 C26 112.9(2)
C21 C25 C27 110.2(2)
C26 C25 C27 109.9(2)
C21 C25 H25 107.9
C26 C25 H25 107.9
C27 C25 H25 107.9
C25 C26 H26A 109.5
C25 C26 H26B 109.5
H26A C26 H26B 109.5
C25 C26 H26C 109.5
H26A C26 H26C 109.5
H26B C26 H26C 109.5
C25 C27 H27A 109.5
C25 C27 H27B 109.5
H27A C27 H27B 109.5
C25 C27 H27C 109.5
H27A C27 H27C 109.5
H27B C27 H27C 109.5
C29 C28 Pd1 111.41(15)
C29 C28 H28A 109.3
Pd1 C28 H28A 109.3
C29 C28 H28B 109.3
Pd1 C28 H28B 109.3
H28A C28 H28B 108.0
C30 C29 C28 177.3(3)
C29 C30 C31 175.7(3)
C36 C31 C32 117.3(2)
C36 C31 C30 121.9(2)
C32 C31 C30 120.8(2)
C33 C32 C31 121.5(3)
C33 C32 H32 119.3
C31 C32 H32 119.3
C34 C33 C32 120.1(3)
C34 C33 H33 120.0
C32 C33 H33 120.0
C35 C34 C33 119.6(3)
C35 C34 H34 120.2
C33 C34 H34 120.2
C34 C35 C36 120.4(3)
C34 C35 H35 119.8
C36 C35 H35 119.8
C31 C36 C35 121.2(3)
C31 C36 H36 119.4
C35 C36 H36 119.4
P1 C37 H37A 109.5
P1 C37 H37B 109.5
H37A C37 H37B 109.5
P1 C37 H37C 109.5
H37A C37 H37C 109.5
H37B C37 H37C 109.5
P1 C38 H38A 109.5
P1 C38 H38B 109.5
H38A C38 H38B 109.5
P1 C38 H38C 109.5
H38A C38 H38C 109.5
H38B C38 H38C 109.5
P1 C39 H39A 109.5
P1 C39 H39B 109.5
H39A C39 H39B 109.5
P1 C39 H39C 109.5
H39A C39 H39C 109.5
H39B C39 H39C 109.5

loop_
_geom_bond_atom_site_label_1
_geom_bond_atom_site_label_2
_geom_bond_distance
Pd1 C1 2.0515(19)
Pd1 C28 2.072(2)
Pd1 P1 2.2855(6)
Pd1 Cl1 2.4110(6)
P1 C38 1.786(4)
P1 C37 1.808(3)
P1 C39 1.812(4)
N1 C1 1.359(2)
N1 C2 1.384(3)
N1 C4 1.444(3)
N2 C1 1.359(2)
N2 C3 1.385(2)
N2 C16 1.445(2)
C2 C3 1.342(3)
C2 H2 0.9300
C3 H3 0.9300
C4 C9 1.395(3)
C4 C5 1.399(3)
C5 C6 1.396(3)
C5 C10 1.513(3)
C6 C7 1.359(4)
C6 H6 0.9300
C7 C8 1.375(4)
C7 H7 0.9300
C8 C9 1.381(3)
C8 H8 0.9300
C9 C13 1.513(3)
C10 C11 1.517(4)
C10 C12 1.520(4)
C10 H10 0.9800
C11 H11A 0.9600
C11 H11B 0.9600
C11 H11C 0.9600
C12 H12A 0.9600
C12 H12B 0.9600
C12 H12C 0.9600
C13 C14 1.523(4)
C13 C15 1.525(4)
C13 H13 0.9800
C14 H14A 0.9600
C14 H14B 0.9600
C14 H14C 0.9600
C15 H15A 0.9600
C15 H15B 0.9600
C15 H15C 0.9600
C16 C21 1.396(3)
C16 C17 1.399(3)
C17 C18 1.389(3)
C17 C22 1.518(3)
C18 C19 1.366(4)
C18 H18 0.9300
C19 C20 1.360(4)
C19 H19 0.9300
C20 C21 1.395(3)
C20 H20 0.9300
C21 C25 1.510(3)
C22 C24 1.505(4)
C22 C23 1.533(4)
C22 H22 0.9800
C23 H23A 0.9600
C23 H23B 0.9600
C23 H23C 0.9600
C24 H24A 0.9600
C24 H24B 0.9600
C24 H24C 0.9600
C25 C26 1.530(3)
C25 C27 1.532(3)
C25 H25 0.9800
C26 H26A 0.9600
C26 H26B 0.9600
C26 H26C 0.9600
C27 H27A 0.9600
C27 H27B 0.9600
C27 H27C 0.9600
C28 C29 1.429(3)
C28 H28A 0.9700
C28 H28B 0.9700
C29 C30 1.204(3)
C30 C31 1.433(3)
C31 C36 1.363(3)
C31 C32 1.379(4)
C32 C33 1.373(4)
C32 H32 0.9300
C33 C34 1.360(5)
C33 H33 0.9300
C34 C35 1.349(4)
C34 H34 0.9300
C35 C36 1.385(4)
C35 H35 0.9300
C36 H36 0.9300
C37 H37A 0.9600
C37 H37B 0.9600
C37 H37C 0.9600
C38 H38A 0.9600
C38 H38B 0.9600
C38 H38C 0.9600
C39 H39A 0.9600
C39 H39B 0.9600
C39 H39C 0.9600
